data_7004164
loop_
_publ_author_name
'Fu, Yunlong'
'Zhang, Yu'
'Xu, Zhiwei'

_publ_section_title
;
 Synthesis and structural characterization of four new
 organically-directed bismuth sulfates
;
_journal_issue 35
_journal_name_full 'Dalton Transactions'
_journal_page_first 4792
_journal_page_last 4798
_journal_paper_doi 10.1039/b803454k
_journal_year 2008
_chemical_formula_sum 'C5 H19 Bi N2 O14 S3'
_chemical_formula_weight 636.38
_chemical_name_systematic
;
?
;
_space_group_IT_number 14
_symmetry_cell_setting monoclinic
_symmetry_space_group_name_Hall '-P 2ybc'
_symmetry_space_group_name_H-M 'P 1 21/c 1'
_atom_sites_solution_hydrogens geom
_atom_sites_solution_primary direct
_atom_sites_solution_secondary difmap
_audit_creation_method SHELXL-97
_cell_angle_alpha 90.00
_cell_angle_beta 102.5450(10)
_cell_angle_gamma 90.00
_cell_formula_units_Z 4
_cell_length_a 6.5483(4)
_cell_length_b 24.8079(17)
_cell_length_c 10.1736(7)
_cell_measurement_temperature 298(2)
_cell_volume 1613.24(19)
_computing_cell_refinement 'Bruker SMART'
_computing_data_collection 'Bruker SMART'
_computing_data_reduction 'Bruker SAINT'
_computing_molecular_graphics 'Bruker SHELXTL'
_computing_publication_material 'Bruker SHELXTL'
_computing_structure_refinement 'SHELXL-97 (Sheldrick, 1997)'
_computing_structure_solution 'SHELXS-97 (Sheldrick, 1990)'
_diffrn_ambient_temperature 298(2)
_diffrn_measured_fraction_theta_full 0.967
_diffrn_measured_fraction_theta_max 0.967
_diffrn_measurement_device_type 'CCD area detector'
_diffrn_measurement_method 'phi and omega scans'
_diffrn_radiation_monochromator graphite
_diffrn_radiation_source 'fine-focus sealed tube'
_diffrn_radiation_type MoK\a
_diffrn_radiation_wavelength 0.71073
_diffrn_reflns_av_R_equivalents 0.0365
_diffrn_reflns_av_sigmaI/netI 0.0540
_diffrn_reflns_limit_h_max 8
_diffrn_reflns_limit_h_min -7
_diffrn_reflns_limit_k_max 30
_diffrn_reflns_limit_k_min -29
_diffrn_reflns_limit_l_max 12
_diffrn_reflns_limit_l_min -10
_diffrn_reflns_number 7112
_diffrn_reflns_theta_full 25.99
_diffrn_reflns_theta_max 25.99
_diffrn_reflns_theta_min 2.63
_exptl_absorpt_coefficient_mu 11.396
_exptl_absorpt_correction_T_max 0.6585
_exptl_absorpt_correction_T_min 0.1426
_exptl_crystal_colour colorless
_exptl_crystal_density_diffrn 2.620
_exptl_crystal_density_method 'not measured'
_exptl_crystal_description column
_exptl_crystal_F_000 1224
_exptl_crystal_size_max 0.28
_exptl_crystal_size_mid 0.06
_exptl_crystal_size_min 0.04
_refine_diff_density_max 2.058
_refine_diff_density_min -1.547
_refine_diff_density_rms 0.227
_refine_ls_extinction_method none
_refine_ls_goodness_of_fit_ref 1.030
_refine_ls_hydrogen_treatment mixed
_refine_ls_matrix_type full
_refine_ls_number_parameters 249
_refine_ls_number_reflns 3068
_refine_ls_number_restraints 10
_refine_ls_restrained_S_all 1.489
_refine_ls_R_factor_all 0.0396
_refine_ls_R_factor_gt 0.0358
_refine_ls_shift/su_max 0.001
_refine_ls_shift/su_mean 0.000
_refine_ls_structure_factor_coef Fsqd
_refine_ls_weighting_details 'calc w=1/[\s^2^(Fo^2^)+(0.0562P)^2^+2.7169P] where P=(Fo^2^+2Fc^2^)/3'
_refine_ls_weighting_scheme calc
_refine_ls_wR_factor_gt 0.0944
_refine_ls_wR_factor_ref 0.0974
_reflns_number_gt 2799
_reflns_number_total 3068
_reflns_threshold_expression >2sigma(I)
_cod_data_source_file b803454k.txt
_cod_data_source_block aa
_cod_depositor_comments
;
The following automatic conversions were performed:
'_symmetry_cell_setting' value 'Monoclinic' changed to 'monoclinic'
according to '/home/saulius/struct/CIF-dictionaries/cif_core.dic'
dictionary named 'cif_core.dic' version 2.4.1 from 2010-06-29.

Automatic conversion script
Id: cif_fix_enum 1527 2010-12-29 10:47:43Z saulius 
;
_cod_original_sg_symbol_H-M 'P2(1)/c '
_cod_database_code 7004164

loop_
_symmetry_equiv_pos_as_xyz
'x, y, z'
'-x, y+1/2, -z+1/2'
'-x, -y, -z'
'x, -y-1/2, z-1/2'

loop_
_atom_site_label
_atom_site_type_symbol
_atom_site_fract_x
_atom_site_fract_y
_atom_site_fract_z
_atom_site_U_iso_or_equiv
_atom_site_adp_type
_atom_site_occupancy
_atom_site_symmetry_multiplicity
_atom_site_calc_flag
_atom_site_refinement_flags
_atom_site_disorder_assembly
_atom_site_disorder_group
Bi1 Bi 0.44166(5) 0.328461(14) 0.99680(3) 0.01835(17) Uani 1 1 d D . .
O1 O 0.4186(19) 0.4687(5) 1.2049(17) 0.112(6) Uani 1 1 d U . .
O2 O 0.7465(18) 0.4478(4) 1.3406(9) 0.067(3) Uani 1 1 d . . .
O3 O 0.5710(11) 0.3824(3) 1.1866(7) 0.0306(16) Uani 1 1 d . . .
O4 O 0.701(3) 0.4635(6) 1.1047(11) 0.111(6) Uani 1 1 d . . .
O5 O 0.4543(12) 0.3188(3) 0.7286(8) 0.0361(18) Uani 1 1 d D . .
O6 O 0.4773(11) 0.2425(3) 0.8628(6) 0.0284(16) Uani 1 1 d . . .
O7 O 0.6356(11) 0.2380(3) 0.6687(7) 0.0280(16) Uani 1 1 d . . .
O8 O 0.2682(10) 0.2372(3) 0.6343(6) 0.0258(15) Uani 1 1 d . . .
O9 O 0.0698(11) 0.3194(3) 0.8587(7) 0.0257(15) Uani 1 1 d . . .
O10 O -0.1392(10) 0.4008(3) 0.8467(7) 0.0292(16) Uani 1 1 d . . .
O11 O 0.1319(10) 0.3789(3) 1.0429(7) 0.0295(16) Uani 1 1 d . . .
O12 O 0.4461(12) 0.4128(3) 0.8744(7) 0.0286(16) Uani 1 1 d D . .
O13 O -0.1918(11) 0.3282(3) 0.9926(8) 0.0285(17) Uani 1 1 d . . .
O14 O 0.068(2) 0.5002(6) 0.204(3) 0.059(9) Uani 0.59(4) 1 d P A 1
O14' O 0.041(3) 0.4972(8) 0.096(4) 0.048(9) Uani 0.41(4) 1 d P A 2
S1 S 0.6103(4) 0.44063(11) 1.2131(2) 0.0273(5) Uani 1 1 d . . .
S2 S 0.4600(3) 0.26043(10) 0.7213(2) 0.0193(5) Uani 1 1 d . . .
S3 S -0.0351(3) 0.35749(9) 0.9351(2) 0.0185(5) Uani 1 1 d . . .
C1 C 0.1868(16) 0.3519(4) 0.3965(10) 0.029(2) Uani 1 1 d . . .
H1A H 0.2397 0.3649 0.3202 0.035 Uiso 1 1 calc R . .
H1B H 0.3003 0.3338 0.4576 0.035 Uiso 1 1 calc R . .
C2 C 0.0124(17) 0.3129(5) 0.3485(11) 0.034(2) Uani 1 1 d . . .
H2A H 0.0645 0.2820 0.3075 0.041 Uiso 1 1 calc R . .
H2B H -0.0958 0.3300 0.2810 0.041 Uiso 1 1 calc R . .
C3 C 0.0173(17) 0.3808(5) 0.5782(10) 0.034(2) Uani 1 1 d . . .
H3A H -0.0390 0.4119 0.6162 0.040 Uiso 1 1 calc R . .
H3B H 0.1240 0.3648 0.6485 0.040 Uiso 1 1 calc R . .
C4 C -0.1540(18) 0.3407(5) 0.5325(12) 0.039(3) Uani 1 1 d . . .
H4A H -0.2055 0.3280 0.6094 0.047 Uiso 1 1 calc R . .
H4B H -0.2690 0.3579 0.4705 0.047 Uiso 1 1 calc R . .
C5 C 0.288(2) 0.4373(6) 0.5188(13) 0.054(4) Uani 1 1 d . . .
H5A H 0.3922 0.4199 0.5862 0.081 Uiso 1 1 calc R . .
H5B H 0.2340 0.4681 0.5576 0.081 Uiso 1 1 calc R . .
H5C H 0.3490 0.4488 0.4459 0.081 Uiso 1 1 calc R . .
N1 N 0.1137(14) 0.3988(4) 0.4671(8) 0.0282(19) Uani 1 1 d . . .
N2 N -0.0783(14) 0.2948(4) 0.4657(10) 0.039(2) Uani 1 1 d . . .
H2C H -0.1848 0.2718 0.4359 0.047 Uiso 1 1 calc R . .
H2D H 0.0204 0.2770 0.5255 0.047 Uiso 1 1 calc R . .
H1 H 0.011(15) 0.413(4) 0.410(9) 0.01(2) Uiso 1 1 d . . .
H2 H 0.581(13) 0.417(9) 0.87(4) 0.3(2) Uiso 1 1 d D . .
H3 H 0.447(16) 0.439(3) 0.920(8) 0.01(3) Uiso 1 1 d D . .

loop_
_atom_site_aniso_label
_atom_site_aniso_U_11
_atom_site_aniso_U_22
_atom_site_aniso_U_33
_atom_site_aniso_U_23
_atom_site_aniso_U_13
_atom_site_aniso_U_12
Bi1 0.0167(2) 0.0173(3) 0.0215(2) 0.00133(12) 0.00511(15) -0.00010(12)
O1 0.060(7) 0.042(7) 0.209(16) -0.017(8) -0.029(9) 0.021(6)
O2 0.094(7) 0.037(6) 0.049(5) -0.015(4) -0.030(5) 0.015(5)
O3 0.039(4) 0.022(4) 0.028(3) -0.003(3) 0.000(3) -0.001(3)
O4 0.165(14) 0.119(11) 0.060(7) -0.021(7) 0.051(8) -0.100(11)
O5 0.032(4) 0.019(4) 0.054(5) 0.003(3) 0.004(4) 0.000(3)
O6 0.030(4) 0.032(4) 0.023(3) -0.003(3) 0.006(3) -0.003(3)
O7 0.023(3) 0.031(4) 0.031(4) -0.006(3) 0.008(3) 0.002(3)
O8 0.017(3) 0.032(4) 0.028(3) -0.006(3) 0.004(3) 0.001(3)
O9 0.027(4) 0.025(4) 0.027(3) -0.002(3) 0.011(3) 0.006(3)
O10 0.025(3) 0.029(4) 0.036(4) 0.010(3) 0.012(3) 0.005(3)
O11 0.023(3) 0.036(5) 0.029(3) -0.004(3) 0.004(3) -0.003(3)
O12 0.034(4) 0.021(4) 0.031(4) 0.000(3) 0.007(3) 0.000(3)
O13 0.017(3) 0.034(5) 0.036(4) 0.013(3) 0.009(3) 0.001(3)
O14 0.046(9) 0.042(11) 0.09(2) 0.010(9) 0.025(9) -0.005(8)
O14' 0.057(13) 0.033(14) 0.06(2) 0.000(10) 0.022(11) -0.007(11)
S1 0.0301(12) 0.0225(14) 0.0269(12) -0.0019(10) 0.0012(9) -0.0002(10)
S2 0.0181(10) 0.0203(12) 0.0192(10) -0.0036(9) 0.0035(8) 0.0001(9)
S3 0.0148(10) 0.0190(13) 0.0231(11) 0.0013(9) 0.0070(8) 0.0003(9)
C1 0.032(5) 0.028(6) 0.030(5) -0.002(4) 0.012(4) 0.001(5)
C2 0.032(6) 0.028(6) 0.039(6) -0.014(5) 0.002(5) 0.005(5)
C3 0.040(6) 0.037(7) 0.026(5) -0.001(4) 0.012(4) 0.008(5)
C4 0.028(6) 0.049(8) 0.043(7) 0.011(6) 0.017(5) 0.000(5)
C5 0.063(8) 0.045(8) 0.052(7) -0.009(6) 0.008(6) -0.029(7)
N1 0.033(4) 0.026(5) 0.026(4) -0.001(4) 0.006(4) 0.000(4)
N2 0.026(5) 0.024(5) 0.062(6) 0.007(5) -0.002(4) 0.000(4)

loop_
_atom_type_symbol
_atom_type_description
_atom_type_scat_dispersion_real
_atom_type_scat_dispersion_imag
_atom_type_scat_source
C C 0.0033 0.0016 'International Tables Vol C Tables 4.2.6.8 and 6.1.1.4'
H H 0.0000 0.0000 'International Tables Vol C Tables 4.2.6.8 and 6.1.1.4'
N N 0.0061 0.0033 'International Tables Vol C Tables 4.2.6.8 and 6.1.1.4'
O O 0.0106 0.0060 'International Tables Vol C Tables 4.2.6.8 and 6.1.1.4'
S S 0.1246 0.1234 'International Tables Vol C Tables 4.2.6.8 and 6.1.1.4'
Bi Bi -4.1077 10.2566 'International Tables Vol C Tables 4.2.6.8 and 6.1.1.4'

loop_
_geom_angle_atom_site_label_1
_geom_angle_atom_site_label_2
_geom_angle_atom_site_label_3
_geom_angle
_geom_angle_site_symmetry_1
_geom_angle_site_symmetry_3
_geom_angle_publ_flag
O3 Bi1 O13 80.4(3) . 1_655 ?
O3 Bi1 O12 83.6(2) . . ?
O13 Bi1 O12 82.6(2) 1_655 . ?
O3 Bi1 O11 74.0(2) . . ?
O13 Bi1 O11 148.5(2) 1_655 . ?
O12 Bi1 O11 76.6(2) . . ?
O3 Bi1 O7 76.5(3) . 4_566 ?
O13 Bi1 O7 70.0(2) 1_655 4_566 ?
O12 Bi1 O7 148.3(2) . 4_566 ?
O11 Bi1 O7 119.9(2) . 4_566 ?
O3 Bi1 O9 129.4(2) . . ?
O13 Bi1 O9 145.9(2) 1_655 . ?
O12 Bi1 O9 84.8(2) . . ?
O11 Bi1 O9 55.4(2) . . ?
O7 Bi1 O9 126.9(2) 4_566 . ?
O3 Bi1 O8 92.1(2) . 4_566 ?
O13 Bi1 O8 124.6(2) 1_655 4_566 ?
O12 Bi1 O8 151.5(2) . 4_566 ?
O11 Bi1 O8 75.1(2) . 4_566 ?
O7 Bi1 O8 55.0(2) 4_566 4_566 ?
O9 Bi1 O8 76.2(2) . 4_566 ?
O3 Bi1 O6 148.3(2) . . ?
O13 Bi1 O6 77.5(2) 1_655 . ?
O12 Bi1 O6 115.4(3) . . ?
O11 Bi1 O6 133.0(2) . . ?
O7 Bi1 O6 74.7(2) 4_566 . ?
O9 Bi1 O6 79.6(2) . . ?
O8 Bi1 O6 82.2(2) 4_566 . ?
O3 Bi1 O5 141.2(2) . . ?
O13 Bi1 O5 74.8(2) 1_655 . ?
O12 Bi1 O5 64.1(2) . . ?
O11 Bi1 O5 115.3(2) . . ?
O7 Bi1 O5 120.5(2) 4_566 . ?
O9 Bi1 O5 71.1(2) . . ?
O8 Bi1 O5 126.6(2) 4_566 . ?
O6 Bi1 O5 51.5(2) . . ?
S1 O3 Bi1 136.2(4) . . ?
S2 O5 Bi1 98.3(4) . . ?
S2 O6 Bi1 105.6(4) . . ?
S2 O7 Bi1 100.5(3) . 4_565 ?
S2 O8 Bi1 98.9(3) . 4_565 ?
S3 O9 Bi1 98.7(3) . . ?
S3 O11 Bi1 100.4(4) . . ?
Bi1 O12 H2 104(3) . . ?
Bi1 O12 H3 113(7) . . ?
H2 O12 H3 93(10) . . ?
S3 O13 Bi1 141.8(4) . 1_455 ?
O2 S1 O1 111.4(8) . . ?
O2 S1 O4 111.2(8) . . ?
O1 S1 O4 105.0(10) . . ?
O2 S1 O3 109.8(5) . . ?
O1 S1 O3 110.6(6) . . ?
O4 S1 O3 108.7(6) . . ?
O5 S2 O7 115.1(5) . . ?
O5 S2 O8 112.9(4) . . ?
O7 S2 O8 105.2(4) . . ?
O5 S2 O6 104.3(5) . . ?
O7 S2 O6 109.7(4) . . ?
O8 S2 O6 109.7(4) . . ?
O11 S3 O10 111.3(4) . . ?
O11 S3 O13 110.5(4) . . ?
O10 S3 O13 109.4(4) . . ?
O11 S3 O9 105.5(4) . . ?
O10 S3 O9 110.5(4) . . ?
O13 S3 O9 109.5(4) . . ?
C2 C1 N1 110.9(9) . . ?
C2 C1 H1A 109.5 . . ?
N1 C1 H1A 109.5 . . ?
C2 C1 H1B 109.5 . . ?
N1 C1 H1B 109.5 . . ?
H1A C1 H1B 108.0 . . ?
C1 C2 N2 109.8(8) . . ?
C1 C2 H2A 109.7 . . ?
N2 C2 H2A 109.7 . . ?
C1 C2 H2B 109.7 . . ?
N2 C2 H2B 109.7 . . ?
H2A C2 H2B 108.2 . . ?
N1 C3 C4 112.2(8) . . ?
N1 C3 H3A 109.2 . . ?
C4 C3 H3A 109.2 . . ?
N1 C3 H3B 109.2 . . ?
C4 C3 H3B 109.2 . . ?
H3A C3 H3B 107.9 . . ?
N2 C4 C3 110.8(9) . . ?
N2 C4 H4A 109.5 . . ?
C3 C4 H4A 109.5 . . ?
N2 C4 H4B 109.5 . . ?
C3 C4 H4B 109.5 . . ?
H4A C4 H4B 108.1 . . ?
N1 C5 H5A 109.5 . . ?
N1 C5 H5B 109.5 . . ?
H5A C5 H5B 109.5 . . ?
N1 C5 H5C 109.5 . . ?
H5A C5 H5C 109.5 . . ?
H5B C5 H5C 109.5 . . ?
C3 N1 C5 110.1(9) . . ?
C3 N1 C1 111.6(8) . . ?
C5 N1 C1 111.5(9) . . ?
C3 N1 H1 104(6) . . ?
C5 N1 H1 113(6) . . ?
C1 N1 H1 106(6) . . ?
C4 N2 C2 111.3(9) . . ?
C4 N2 H2C 109.4 . . ?
C2 N2 H2C 109.4 . . ?
C4 N2 H2D 109.4 . . ?
C2 N2 H2D 109.4 . . ?
H2C N2 H2D 108.0 . . ?

loop_
_geom_bond_atom_site_label_1
_geom_bond_atom_site_label_2
_geom_bond_distance
_geom_bond_site_symmetry_2
_geom_bond_publ_flag
Bi1 O3 2.350(7) . ?
Bi1 O13 2.410(7) 1_655 ?
Bi1 O12 2.438(7) . ?
Bi1 O11 2.513(7) . ?
Bi1 O7 2.535(7) 4_566 ?
Bi1 O9 2.543(7) . ?
Bi1 O8 2.567(6) 4_566 ?
Bi1 O6 2.568(7) . ?
Bi1 O5 2.759(8) . ?
O1 S1 1.422(12) . ?
O2 S1 1.417(8) . ?
O3 S1 1.482(8) . ?
O4 S1 1.474(11) . ?
O5 S2 1.451(8) . ?
O6 S2 1.487(7) . ?
O7 S2 1.479(7) . ?
O7 Bi1 2.535(7) 4_565 ?
O8 S2 1.486(7) . ?
O8 Bi1 2.567(6) 4_565 ?
O9 S3 1.483(7) . ?
O10 S3 1.470(7) . ?
O11 S3 1.470(7) . ?
O12 H2 0.90(3) . ?
O12 H3 0.79(3) . ?
O13 S3 1.478(7) . ?
O13 Bi1 2.410(7) 1_455 ?
C1 C2 1.496(15) . ?
C1 N1 1.498(13) . ?
C1 H1A 0.9700 . ?
C1 H1B 0.9700 . ?
C2 N2 1.512(15) . ?
C2 H2A 0.9700 . ?
C2 H2B 0.9700 . ?
C3 N1 1.477(13) . ?
C3 C4 1.496(17) . ?
C3 H3A 0.9700 . ?
C3 H3B 0.9700 . ?
C4 N2 1.468(16) . ?
C4 H4A 0.9700 . ?
C4 H4B 0.9700 . ?
C5 N1 1.493(14) . ?
C5 H5A 0.9600 . ?
C5 H5B 0.9600 . ?
C5 H5C 0.9600 . ?
N1 H1 0.87(10) . ?
N2 H2C 0.9000 . ?
N2 H2D 0.9000 . ?

loop_
_geom_hbond_atom_site_label_D
_geom_hbond_atom_site_label_H
_geom_hbond_atom_site_label_A
_geom_hbond_distance_DH
_geom_hbond_distance_HA
_geom_hbond_distance_DA
_geom_hbond_angle_DHA
_geom_hbond_site_symmetry_A
N2 H2C O6 0.90 2.21 3.016(11) 149.7 4_465
N2 H2C O13 0.90 2.55 3.165(12) 126.1 4_565
N2 H2D O8 0.90 2.01 2.905(11) 170.3 .
O12 H3 O4 0.79(3) 2.30(8) 2.855(13) 128(9) .
O12 H3 O4 0.79(3) 2.60(7) 3.236(19) 138(9) 3_667
O12 H2 O10 0.90(3) 1.94(10) 2.806(10) 162(26) 1_655
N1 H1 O2 0.87(10) 1.92(10) 2.752(13) 160(8) 1_454
